data_4125131
loop_
_publ_author_name
'Yuan, Shuai'
'Chen, Ying-Pin'
'Qin, Jun-Sheng'
'Lu, Weigang'
'Zou, Lanfang'
'Zhang, Qiang'
'Wang, Xuan'
'Sun, Xing'
'Zhou, Hong-Cai'

_publ_section_title
;
 Linker Installation: Engineering Pore Environment with Precisely Placed
 Functionalities in Zirconium MOFs.
;
_journal_issue 28
_journal_name_full 'Journal of the American Chemical Society'
_journal_page_first 8912
_journal_page_last 8919
_journal_paper_doi 10.1021/jacs.6b04501
_journal_volume 138
_journal_year 2016
_chemical_formula_moiety '(Zr6 O8 O8) (C14 H6 N2 O8)4'
_chemical_formula_sum 'C56 H24 N8 O48 Zr6'
_chemical_formula_weight 2124.15
_chemical_name_systematic
; 
 ? 
;
_space_group_IT_number 131
_symmetry_cell_setting tetragonal
_symmetry_space_group_name_Hall '-P 4c 2'
_symmetry_space_group_name_H-M 'P 42/m m c'
_atom_sites_solution_hydrogens geom
_atom_sites_solution_primary direct
_atom_sites_solution_secondary difmap
_audit_creation_method SHELXL-97
_cell_angle_alpha 90.00
_cell_angle_beta 90.00
_cell_angle_gamma 90.00
_cell_formula_units_Z 2
_cell_length_a 24.250(5)
_cell_length_b 24.250(5)
_cell_length_c 15.232(3)
_cell_measurement_reflns_used 4763
_cell_measurement_temperature 110(2)
_cell_measurement_theta_max 20.3281
_cell_measurement_theta_min 2.3053
_cell_volume 8957(3)
_computing_cell_refinement 'SAINT+ ver. (Bruker, 2001)'
_computing_data_collection 'APEX2  (Bruker, 2008)'
_computing_data_reduction 'SAINT+ ver. (Bruker, 2001)'
_computing_molecular_graphics 'SHELXTL (Sheldrick, 2008)'
_computing_publication_material 'SHELXTL (Sheldrick, 2008)'
_computing_structure_refinement 'SHELXL-97 (Sheldrick, 2008)'
_computing_structure_solution 'SHELXS-97 (Sheldrick, 2008)'
_diffrn_ambient_temperature 110(2)
_diffrn_measured_fraction_theta_full 0.994
_diffrn_measured_fraction_theta_max 0.994
_diffrn_measurement_device_type 'Bruker SMART APEX II CCD area detector'
_diffrn_measurement_method 'phi and omega scans'
_diffrn_radiation_monochromator graphite
_diffrn_radiation_source 'fine-focus sealed tube'
_diffrn_radiation_type MoK\a
_diffrn_radiation_wavelength 0.71073
_diffrn_reflns_av_R_equivalents 0.1280
_diffrn_reflns_av_sigmaI/netI 0.0456
_diffrn_reflns_limit_h_max 28
_diffrn_reflns_limit_h_min -27
_diffrn_reflns_limit_k_max 27
_diffrn_reflns_limit_k_min -27
_diffrn_reflns_limit_l_max 17
_diffrn_reflns_limit_l_min -17
_diffrn_reflns_number 79525
_diffrn_reflns_theta_full 24.26
_diffrn_reflns_theta_max 24.26
_diffrn_reflns_theta_min 1.88
_exptl_absorpt_coefficient_mu 0.384
_exptl_absorpt_correction_T_max 0.9626
_exptl_absorpt_correction_T_min 0.9626
_exptl_absorpt_correction_type multi-scan
_exptl_absorpt_process_details 'SADABS (Sheldrick, 2008)'
_exptl_crystal_colour Colorless
_exptl_crystal_density_diffrn 0.788
_exptl_crystal_density_meas ?
_exptl_crystal_density_method 'not measured'
_exptl_crystal_description Block
_exptl_crystal_F_000 2080
_exptl_crystal_size_max 0.10
_exptl_crystal_size_mid 0.10
_exptl_crystal_size_min 0.10
_platon_squeeze_details
;
;
_refine_diff_density_max 0.430
_refine_diff_density_min -0.486
_refine_diff_density_rms 0.065
_refine_ls_extinction_method none
_refine_ls_goodness_of_fit_ref 1.001
_refine_ls_hydrogen_treatment constr
_refine_ls_matrix_type full
_refine_ls_number_parameters 177
_refine_ls_number_reflns 3956
_refine_ls_number_restraints 46
_refine_ls_restrained_S_all 1.002
_refine_ls_R_factor_all 0.0780
_refine_ls_R_factor_gt 0.0506
_refine_ls_shift/su_max 0.000
_refine_ls_shift/su_mean 0.000
_refine_ls_structure_factor_coef Fsqd
_refine_ls_weighting_details 'calc w=1/[\s^2^(Fo^2^)+(0.0300P)^2^+26.3000P] where P=(Fo^2^+2Fc^2^)/3'
_refine_ls_weighting_scheme calc
_refine_ls_wR_factor_gt 0.1044
_refine_ls_wR_factor_ref 0.1138
_reflns_number_gt 3119
_reflns_number_total 3956
_reflns_threshold_expression >2sigma(I)
_cod_data_source_file ja6b04501_si_003.cif
_cod_data_source_block PCN700(NO2)2
_cod_depositor_comments
;
The following automatic conversions were performed:

'_symmetry_cell_setting' value 'Tetragonal' changed to 'tetragonal'
according to
/usr/data/users/saulius/crontab/automatic-downloads/rss-feeds/ACS/lib/dictionaries/cif_core.dic
dictionary named 'cif_core.dic' version 2.4.2 from 2011-04-26.

'_exptl_crystal_density_meas' value 'not measured' was changed to '?'
- the value is perceived as not measured.

Automatic conversion script
Id: cif_fix_values 4268 2015-11-12 08:31:59Z antanas 

 Adding full bibliography for 4125130--4125148.cif.
;
_cod_original_cell_volume 8958(3)
_cod_original_sg_symbol_H-M P4(2)/mmc
_cod_database_code 4125131

loop_
_symmetry_equiv_pos_as_xyz
'x, y, z'
'-y, x, z+1/2'
'-x, -y, z'
'y, -x, z+1/2'
'x, -y, -z'
'-x, y, -z'
'y, x, -z+1/2'
'-y, -x, -z+1/2'
'-x, -y, -z'
'y, -x, -z-1/2'
'x, y, -z'
'-y, x, -z-1/2'
'-x, y, z'
'x, -y, z'
'-y, -x, z-1/2'
'y, x, z-1/2'

loop_
_atom_site_label
_atom_site_type_symbol
_atom_site_fract_x
_atom_site_fract_y
_atom_site_fract_z
_atom_site_U_iso_or_equiv
_atom_site_adp_type
_atom_site_occupancy
_atom_site_symmetry_multiplicity
_atom_site_calc_flag
_atom_site_refinement_flags
_atom_site_disorder_group
Zr1 Zr 0.5000 0.10037(3) 0.0000 0.0255(2) Uani 1 4 d S .
Zr2 Zr 0.42701(2) 0.0000 0.11592(4) 0.03221(17) Uani 1 2 d S .
O3 O 0.44557(11) 0.14750(10) 0.0859(2) 0.0396(7) Uani 1 1 d . .
O7 O 0.5000 0.04916(17) 0.1170(4) 0.0667(16) Uani 1 2 d S .
O4 O 0.39751(13) 0.08398(12) 0.1611(2) 0.0571(9) Uani 1 1 d . .
O8 O 0.4263(2) 0.04899(19) 0.0000 0.0714(17) Uani 1 2 d S .
O5 O 0.4296(2) 0.0000 0.2593(3) 0.0649(14) Uani 1 2 d S .
C1 C 0.40774(18) 0.13222(16) 0.1381(3) 0.0508(13) Uani 1 1 d D .
O6 O 0.33606(16) 0.0000 0.1093(4) 0.0594(14) Uani 1 2 d S .
C2 C 0.37113(13) 0.17636(11) 0.1740(3) 0.0636(16) Uani 1 1 d D .
C5 C 0.30153(16) 0.26027(13) 0.2306(3) 0.095(2) Uani 1 1 d D .
C7 C 0.36846(17) 0.22565(14) 0.1276(3) 0.085(6) Uani 0.479(5) 1 d PD 1
H7A H 0.3904 0.2307 0.0766 0.102 Uiso 0.479(5) 1 calc PR 1
C3 C 0.33900(19) 0.16901(14) 0.2487(3) 0.090(6) Uani 0.479(5) 1 d PD 1
H3A H 0.3408 0.1353 0.2804 0.108 Uiso 0.479(5) 1 calc PR 1
C6 C 0.33365(15) 0.26760(11) 0.1559(3) 0.105(8) Uani 0.479(5) 1 d PD 1
C4 C 0.3042(2) 0.21096(18) 0.2770(3) 0.096(7) Uani 0.479(5) 1 d PD 1
H4A H 0.2822 0.2059 0.3280 0.115 Uiso 0.479(5) 1 calc PR 1
O2 O 0.3128(6) 0.3606(3) 0.1403(7) 0.187(3) Uani 0.479(5) 1 d PD 1
O1 O 0.3495(4) 0.3185(3) 0.0295(5) 0.187(3) Uani 0.479(5) 1 d PD 1
N1 N 0.3315(3) 0.3196(3) 0.1056(5) 0.187(3) Uani 0.479(5) 1 d PD 1
C7B C 0.3832(3) 0.23095(13) 0.1538(6) 0.077(5) Uani 0.521(5) 1 d PD 2
H7BA H 0.4153 0.2396 0.1206 0.092 Uiso 0.521(5) 1 calc PR 2
C3B C 0.3242(3) 0.16373(11) 0.2225(6) 0.080(5) Uani 0.521(5) 1 d PD 2
H3BA H 0.3160 0.1264 0.2363 0.096 Uiso 0.521(5) 1 calc PR 2
C6B C 0.3484(3) 0.27290(10) 0.1821(7) 0.092(6) Uani 0.521(5) 1 d PD 2
C4B C 0.2894(3) 0.20568(16) 0.2508(6) 0.088(5) Uani 0.521(5) 1 d PD 2
H4BA H 0.2574 0.1970 0.2839 0.105 Uiso 0.521(5) 1 calc PR 2
O2B O 0.3297(4) 0.3658(2) 0.1616(11) 0.187(3) Uani 0.521(5) 1 d PD 2
O1B O 0.4143(3) 0.3395(3) 0.1478(10) 0.187(3) Uani 0.521(5) 1 d PD 2
N1B N 0.3652(3) 0.3301(3) 0.1625(5) 0.187(3) Uani 0.521(5) 1 d PD 2

loop_
_atom_site_aniso_label
_atom_site_aniso_U_11
_atom_site_aniso_U_22
_atom_site_aniso_U_33
_atom_site_aniso_U_23
_atom_site_aniso_U_13
_atom_site_aniso_U_12
Zr1 0.0144(4) 0.0152(4) 0.0470(5) 0.000 0.000 0.000
Zr2 0.0248(3) 0.0238(3) 0.0480(4) 0.000 0.0122(3) 0.000
O3 0.0299(15) 0.0269(15) 0.062(2) -0.0087(14) 0.0092(15) 0.0018(12)
O7 0.026(2) 0.038(2) 0.137(5) 0.034(3) 0.000 0.000
O4 0.058(2) 0.0326(17) 0.081(3) -0.0031(17) 0.0319(19) 0.0086(16)
O8 0.109(4) 0.050(3) 0.055(3) 0.000 0.000 -0.055(3)
O5 0.083(4) 0.059(3) 0.053(3) 0.000 0.024(3) 0.000
C1 0.041(3) 0.031(2) 0.080(4) -0.010(2) 0.020(3) 0.005(2)
O6 0.030(2) 0.051(3) 0.097(4) 0.000 0.023(3) 0.000
C2 0.046(3) 0.036(3) 0.108(5) -0.017(3) 0.035(3) 0.011(2)
C5 0.064(4) 0.049(3) 0.173(7) -0.036(4) 0.044(5) 0.013(3)
C7 0.059(8) 0.056(10) 0.139(15) -0.010(10) 0.049(10) 0.016(7)
C3 0.088(10) 0.046(9) 0.135(14) 0.001(9) 0.050(12) 0.022(8)
C6 0.068(9) 0.033(8) 0.22(2) -0.025(11) 0.080(12) 0.001(7)
C4 0.070(9) 0.100(15) 0.116(14) -0.020(11) 0.063(10) 0.012(9)
O2 0.167(5) 0.069(2) 0.325(8) 0.000(4) 0.118(5) 0.054(3)
O1 0.167(5) 0.069(2) 0.325(8) 0.000(4) 0.118(5) 0.054(3)
N1 0.167(5) 0.069(2) 0.325(8) 0.000(4) 0.118(5) 0.054(3)
C7B 0.059(7) 0.021(6) 0.149(13) -0.016(7) 0.046(9) 0.002(5)
C3B 0.074(8) 0.052(9) 0.113(11) -0.031(8) 0.059(8) -0.004(7)
C6B 0.063(7) 0.030(7) 0.184(16) -0.024(9) 0.042(10) 0.006(6)
C4B 0.067(8) 0.048(9) 0.147(13) -0.037(9) 0.032(10) 0.010(7)
O2B 0.167(5) 0.069(2) 0.325(8) 0.000(4) 0.118(5) 0.054(3)
O1B 0.167(5) 0.069(2) 0.325(8) 0.000(4) 0.118(5) 0.054(3)
N1B 0.167(5) 0.069(2) 0.325(8) 0.000(4) 0.118(5) 0.054(3)

loop_
_atom_type_symbol
_atom_type_description
_atom_type_scat_dispersion_real
_atom_type_scat_dispersion_imag
_atom_type_scat_source
C C 0.0033 0.0016 'International Tables Vol C Tables 4.2.6.8 and 6.1.1.4'
H H 0.0000 0.0000 'International Tables Vol C Tables 4.2.6.8 and 6.1.1.4'
O O 0.0106 0.0060 'International Tables Vol C Tables 4.2.6.8 and 6.1.1.4'
Zr Zr -2.9673 0.5597 'International Tables Vol C Tables 4.2.6.8 and 6.1.1.4'
N N 0.0061 0.0033 'International Tables Vol C Tables 4.2.6.8 and 6.1.1.4'

loop_
_geom_angle_atom_site_label_1
_geom_angle_atom_site_label_2
_geom_angle_atom_site_label_3
_geom_angle
_geom_angle_site_symmetry_1
_geom_angle_site_symmetry_3
O7 Zr1 O7 110.3(3) 11 .
O7 Zr1 O8 70.92(10) 11 .
O7 Zr1 O8 70.92(10) . .
O7 Zr1 O8 70.92(10) 11 13_655
O7 Zr1 O8 70.92(10) . 13_655
O8 Zr1 O8 110.3(3) . 13_655
O7 Zr1 O3 142.32(8) 11 .
O7 Zr1 O3 78.91(13) . .
O8 Zr1 O3 78.64(14) . .
O8 Zr1 O3 142.74(8) 13_655 .
O7 Zr1 O3 142.32(8) 11 13_655
O7 Zr1 O3 78.91(13) . 13_655
O8 Zr1 O3 142.74(8) . 13_655
O8 Zr1 O3 78.64(14) 13_655 13_655
O3 Zr1 O3 74.46(14) . 13_655
O7 Zr1 O3 78.91(13) 11 11
O7 Zr1 O3 142.32(8) . 11
O8 Zr1 O3 78.64(14) . 11
O8 Zr1 O3 142.74(8) 13_655 11
O3 Zr1 O3 73.68(16) . 11
O3 Zr1 O3 116.81(15) 13_655 11
O7 Zr1 O3 78.91(13) 11 6_655
O7 Zr1 O3 142.32(8) . 6_655
O8 Zr1 O3 142.74(8) . 6_655
O8 Zr1 O3 78.64(14) 13_655 6_655
O3 Zr1 O3 116.81(15) . 6_655
O3 Zr1 O3 73.68(16) 13_655 6_655
O3 Zr1 O3 74.46(14) 11 6_655
O7 Zr1 Zr2 35.51(7) 11 11
O7 Zr1 Zr2 90.93(12) . 11
O8 Zr1 Zr2 35.41(7) . 11
O8 Zr1 Zr2 91.00(13) 13_655 11
O3 Zr1 Zr2 111.22(7) . 11
O3 Zr1 Zr2 167.36(8) 13_655 11
O3 Zr1 Zr2 75.83(7) 11 11
O3 Zr1 Zr2 111.65(8) 6_655 11
O7 Zr1 Zr2 35.51(7) 11 9_655
O7 Zr1 Zr2 90.93(12) . 9_655
O8 Zr1 Zr2 91.00(13) . 9_655
O8 Zr1 Zr2 35.42(7) 13_655 9_655
O3 Zr1 Zr2 167.36(8) . 9_655
O3 Zr1 Zr2 111.22(7) 13_655 9_655
O3 Zr1 Zr2 111.65(8) 11 9_655
O3 Zr1 Zr2 75.83(7) 6_655 9_655
Zr2 Zr1 Zr2 60.96(2) 11 9_655
O7 Zr1 Zr2 90.93(12) 11 3_655
O7 Zr1 Zr2 35.51(7) . 3_655
O8 Zr1 Zr2 91.00(13) . 3_655
O8 Zr1 Zr2 35.42(7) 13_655 3_655
O3 Zr1 Zr2 111.65(8) . 3_655
O3 Zr1 Zr2 75.83(7) 13_655 3_655
O3 Zr1 Zr2 167.36(8) 11 3_655
O3 Zr1 Zr2 111.22(7) 6_655 3_655
Zr2 Zr1 Zr2 91.53(2) 11 3_655
Zr2 Zr1 Zr2 60.80(2) 9_655 3_655
O7 Zr1 Zr2 90.93(12) 11 .
O7 Zr1 Zr2 35.51(7) . .
O8 Zr1 Zr2 35.41(7) . .
O8 Zr1 Zr2 91.00(13) 13_655 .
O3 Zr1 Zr2 75.83(7) . .
O3 Zr1 Zr2 111.65(8) 13_655 .
O3 Zr1 Zr2 111.22(7) 11 .
O3 Zr1 Zr2 167.36(8) 6_655 .
Zr2 Zr1 Zr2 60.80(2) 11 .
Zr2 Zr1 Zr2 91.53(2) 9_655 .
Zr2 Zr1 Zr2 60.96(2) 3_655 .
O8 Zr2 O8 67.9(2) . 5
O8 Zr2 O7 72.65(19) . .
O8 Zr2 O7 109.0(2) 5 .
O8 Zr2 O7 109.0(2) . 3_655
O8 Zr2 O7 72.65(19) 5 3_655
O7 Zr2 O7 67.92(19) . 3_655
O8 Zr2 O5 146.05(10) . .
O8 Zr2 O5 146.05(10) 5 .
O7 Zr2 O5 88.2(2) . .
O7 Zr2 O5 88.2(2) 3_655 .
O8 Zr2 O6 87.32(19) . .
O8 Zr2 O6 87.32(19) 5 .
O7 Zr2 O6 145.98(9) . .
O7 Zr2 O6 145.98(9) 3_655 .
O5 Zr2 O6 94.3(2) . .
O8 Zr2 O4 75.38(15) . .
O8 Zr2 O4 138.68(14) 5 .
O7 Zr2 O4 75.96(14) . .
O7 Zr2 O4 139.61(14) 3_655 .
O5 Zr2 O4 72.87(10) . .
O6 Zr2 O4 72.45(10) . .
O8 Zr2 O4 138.68(14) . 14
O8 Zr2 O4 75.37(15) 5 14
O7 Zr2 O4 139.61(14) . 14
O7 Zr2 O4 75.96(14) 3_655 14
O5 Zr2 O4 72.88(10) . 14
O6 Zr2 O4 72.45(10) . 14
O4 Zr2 O4 128.03(16) . 14
O8 Zr2 Zr1 88.51(14) . 9_655
O8 Zr2 Zr1 36.41(12) 5 9_655
O7 Zr2 Zr1 88.44(13) . 9_655
O7 Zr2 Zr1 36.24(14) 3_655 9_655
O5 Zr2 Zr1 119.41(8) . 9_655
O6 Zr2 Zr1 118.92(9) . 9_655
O4 Zr2 Zr1 160.21(8) . 9_655
O4 Zr2 Zr1 71.75(8) 14 9_655
O8 Zr2 Zr1 36.41(12) . .
O8 Zr2 Zr1 88.51(14) 5 .
O7 Zr2 Zr1 36.24(14) . .
O7 Zr2 Zr1 88.45(13) 3_655 .
O5 Zr2 Zr1 119.41(8) . .
O6 Zr2 Zr1 118.92(9) . .
O4 Zr2 Zr1 71.75(8) . .
O4 Zr2 Zr1 160.21(8) 14 .
Zr1 Zr2 Zr1 88.47(2) 9_655 .
O8 Zr2 Zr2 33.94(10) . 11
O8 Zr2 Zr2 33.94(10) 5 11
O7 Zr2 Zr2 90.44(16) . 11
O7 Zr2 Zr2 90.44(16) 3_655 11
O5 Zr2 Zr2 178.33(14) . 11
O6 Zr2 Zr2 87.37(14) . 11
O4 Zr2 Zr2 107.69(9) . 11
O4 Zr2 Zr2 107.68(9) 14 11
Zr1 Zr2 Zr2 59.600(12) 9_655 11
Zr1 Zr2 Zr2 59.600(12) . 11
O8 Zr2 Zr2 90.50(15) . 3_655
O8 Zr2 Zr2 90.50(15) 5 3_655
O7 Zr2 Zr2 33.96(9) . 3_655
O7 Zr2 Zr2 33.96(9) 3_655 3_655
O5 Zr2 Zr2 88.33(14) . 3_655
O6 Zr2 Zr2 177.37(14) . 3_655
O4 Zr2 Zr2 108.41(8) . 3_655
O4 Zr2 Zr2 108.41(8) 14 3_655
Zr1 Zr2 Zr2 59.518(10) 9_655 3_655
Zr1 Zr2 Zr2 59.519(10) . 3_655
Zr2 Zr2 Zr2 90.0 11 3_655
C1 O3 Zr1 131.3(2) . .
Zr2 O7 Zr2 112.07(19) 3_655 .
Zr2 O7 Zr1 108.25(19) 3_655 .
Zr2 O7 Zr1 108.25(19) . .
C1 O4 Zr2 134.1(3) . .
Zr2 O8 Zr2 112.1(2) . 11
Zr2 O8 Zr1 108.18(17) . .
Zr2 O8 Zr1 108.18(17) 11 .
O4 C1 O3 126.4(3) . .
O4 C1 C2 116.8(4) . .
O3 C1 C2 116.7(4) . .
C7 C2 C3B 114.9(2) . .
C7 C2 C7B 22.9(5) . .
C3B C2 C7B 119.99(6) . .
C7 C2 C3 120.01(6) . .
C3B C2 C3 22.9(5) . .
C7B C2 C3 114.9(2) . .
C7 C2 C1 117.2(3) . .
C3B C2 C1 121.5(3) . .
C7B C2 C1 118.4(3) . .
C3 C2 C1 122.7(3) . .
C6 C5 C6B 22.9(5) . .
C6 C5 C4 119.98(6) . .
C6B C5 C4 114.9(2) . .
C6 C5 C4B 114.9(2) . .
C6B C5 C4B 119.99(6) . .
C4 C5 C4B 22.9(5) . .
C6 C5 C5 126.7(4) . 7
C6B C5 C5 126.5(2) . 7
C4 C5 C5 113.3(4) . 7
C4B C5 C5 113.5(2) . 7
C2 C7 C6 120.00(7) . .
C2 C7 H7A 120.0 . .
C6 C7 H7A 120.0 . .
C4 C3 C2 119.99(7) . .
C4 C3 H3A 120.0 . .
C2 C3 H3A 120.0 . .
C5 C6 C7 120.01(7) . .
C5 C6 N1 120.90(18) . .
C7 C6 N1 119.09(18) . .
C3 C4 C5 120.01(7) . .
C3 C4 H4A 120.0 . .
C5 C4 H4A 120.0 . .
O1 O1 N1 159.3(5) 11 .
O2 N1 O1 123.9(6) . .
O2 N1 C6 119.1(5) . .
O1 N1 C6 116.9(4) . .
C6B C7B C2 120.01(7) . .
C6B C7B H7BA 120.0 . .
C2 C7B H7BA 120.0 . .
C4B C3B C2 120.00(7) . .
C4B C3B H3BA 120.0 . .
C2 C3B H3BA 120.0 . .
C7B C6B C5 120.01(7) . .
C7B C6B N1B 117.2(3) . .
C5 C6B N1B 122.7(3) . .
C3B C4B C5 120.00(7) . .
C3B C4B H4BA 120.0 . .
C5 C4B H4BA 120.0 . .
O2B N1B O1B 123.4(7) . .
O2B N1B C6B 118.2(5) . .
O1B N1B C6B 118.4(5) . .

loop_
_geom_bond_atom_site_label_1
_geom_bond_atom_site_label_2
_geom_bond_distance
_geom_bond_site_symmetry_2
Zr1 O7 2.172(5) 11
Zr1 O7 2.172(5) .
Zr1 O8 2.180(4) .
Zr1 O8 2.180(4) 13_655
Zr1 O3 2.181(3) .
Zr1 O3 2.181(3) 13_655
Zr1 O3 2.181(3) 11
Zr1 O3 2.181(3) 6_655
Zr1 Zr2 3.4893(8) 11
Zr1 Zr2 3.4893(8) 9_655
Zr1 Zr2 3.4893(8) 3_655
Zr1 Zr2 3.4893(8) .
Zr2 O8 2.128(3) .
Zr2 O8 2.128(3) 5
Zr2 O7 2.134(2) .
Zr2 O7 2.134(2) 3_655
Zr2 O5 2.185(5) .
Zr2 O6 2.208(4) .
Zr2 O4 2.266(3) .
Zr2 O4 2.266(3) 14
Zr2 Zr1 3.4892(8) 9_655
Zr2 Zr2 3.5314(14) 11
Zr2 Zr2 3.5399(13) 3_655
O3 C1 1.270(5) .
O7 Zr2 2.134(2) 3_655
O4 C1 1.246(5) .
O8 Zr2 2.128(3) 11
C1 C2 1.494(3) .
C2 C7 1.3898(9) .
C2 C3B 1.3902(9) .
C2 C7B 1.3903(9) .
C2 C3 1.3903(9) .
C5 C6 1.3901(9) .
C5 C6B 1.3901(9) .
C5 C4 1.3904(9) .
C5 C4B 1.3903(9) .
C5 C5 1.534(4) 7
C7 C6 1.3904(9) .
C7 H7A 0.9500 .
C3 C4 1.3903(9) .
C3 H3A 0.9500 .
C6 N1 1.477(6) .
C4 H4A 0.9500 .
O2 N1 1.212(4) .
O1 O1 0.898(16) 11
O1 N1 1.239(4) .
C7B C6B 1.3901(9) .
C7B H7BA 0.9500 .
C3B C4B 1.3904(9) .
C3B H3BA 0.9500 .
C6B N1B 1.477(8) .
C4B H4BA 0.9500 .
O2B N1B 1.221(5) .
O1B N1B 1.231(5) .

loop_
_geom_torsion_atom_site_label_1
_geom_torsion_atom_site_label_2
_geom_torsion_atom_site_label_3
_geom_torsion_atom_site_label_4
_geom_torsion
_geom_torsion_site_symmetry_1
_geom_torsion_site_symmetry_4
O7 Zr1 Zr2 O8 -54.1(2) 11 .
O7 Zr1 Zr2 O8 -179.0(3) . .
O8 Zr1 Zr2 O8 -125.0(3) 13_655 .
O3 Zr1 Zr2 O8 90.3(2) . .
O3 Zr1 Zr2 O8 156.8(2) 13_655 .
O3 Zr1 Zr2 O8 24.4(2) 11 .
O3 Zr1 Zr2 O8 -90.3(4) 6_655 .
Zr2 Zr1 Zr2 O8 -34.4(2) 11 .
Zr2 Zr1 Zr2 O8 -89.6(2) 9_655 .
Zr2 Zr1 Zr2 O8 -144.6(2) 3_655 .
O7 Zr1 Zr2 O8 -0.91(14) 11 5
O7 Zr1 Zr2 O8 -125.9(2) . 5
O8 Zr1 Zr2 O8 53.1(2) . 5
O8 Zr1 Zr2 O8 -71.84(17) 13_655 5
O3 Zr1 Zr2 O8 143.41(15) . 5
O3 Zr1 Zr2 O8 -150.01(15) 13_655 5
O3 Zr1 Zr2 O8 77.56(15) 11 5
O3 Zr1 Zr2 O8 -37.2(4) 6_655 5
Zr2 Zr1 Zr2 O8 18.75(12) 11 5
Zr2 Zr1 Zr2 O8 -36.42(12) 9_655 5
Zr2 Zr1 Zr2 O8 -91.46(12) 3_655 5
O7 Zr1 Zr2 O7 125.0(3) 11 .
O8 Zr1 Zr2 O7 179.0(3) . .
O8 Zr1 Zr2 O7 54.0(2) 13_655 .
O3 Zr1 Zr2 O7 -90.7(2) . .
O3 Zr1 Zr2 O7 -24.1(2) 13_655 .
O3 Zr1 Zr2 O7 -156.6(2) 11 .
O3 Zr1 Zr2 O7 88.7(4) 6_655 .
Zr2 Zr1 Zr2 O7 144.6(2) 11 .
Zr2 Zr1 Zr2 O7 89.5(2) 9_655 .
Zr2 Zr1 Zr2 O7 34.4(2) 3_655 .
O7 Zr1 Zr2 O7 71.77(19) 11 3_655
O7 Zr1 Zr2 O7 -53.20(18) . 3_655
O8 Zr1 Zr2 O7 125.8(3) . 3_655
O8 Zr1 Zr2 O7 0.84(16) 13_655 3_655
O3 Zr1 Zr2 O7 -143.91(16) . 3_655
O3 Zr1 Zr2 O7 -77.33(16) 13_655 3_655
O3 Zr1 Zr2 O7 150.23(16) 11 3_655
O3 Zr1 Zr2 O7 35.5(4) 6_655 3_655
Zr2 Zr1 Zr2 O7 91.42(14) 11 3_655
Zr2 Zr1 Zr2 O7 36.26(14) 9_655 3_655
Zr2 Zr1 Zr2 O7 -18.78(14) 3_655 3_655
O7 Zr1 Zr2 O5 158.80(15) 11 .
O7 Zr1 Zr2 O5 33.8(2) . .
O8 Zr1 Zr2 O5 -147.2(3) . .
O8 Zr1 Zr2 O5 87.86(15) 13_655 .
O3 Zr1 Zr2 O5 -56.88(15) . .
O3 Zr1 Zr2 O5 9.69(15) 13_655 .
O3 Zr1 Zr2 O5 -122.74(15) 11 .
O3 Zr1 Zr2 O5 122.5(4) 6_655 .
Zr2 Zr1 Zr2 O5 178.45(13) 11 .
Zr2 Zr1 Zr2 O5 123.28(13) 9_655 .
Zr2 Zr1 Zr2 O5 68.25(13) 3_655 .
O7 Zr1 Zr2 O6 -87.02(15) 11 .
O7 Zr1 Zr2 O6 148.0(2) . .
O8 Zr1 Zr2 O6 -33.0(3) . .
O8 Zr1 Zr2 O6 -157.96(15) 13_655 .
O3 Zr1 Zr2 O6 57.30(15) . .
O3 Zr1 Zr2 O6 123.87(15) 13_655 .
O3 Zr1 Zr2 O6 -8.56(15) 11 .
O3 Zr1 Zr2 O6 -123.3(4) 6_655 .
Zr2 Zr1 Zr2 O6 -67.37(13) 11 .
Zr2 Zr1 Zr2 O6 -122.53(13) 9_655 .
Zr2 Zr1 Zr2 O6 -177.57(13) 3_655 .
O7 Zr1 Zr2 O4 -144.01(12) 11 .
O7 Zr1 Zr2 O4 91.0(2) . .
O8 Zr1 Zr2 O4 -90.0(2) . .
O8 Zr1 Zr2 O4 145.06(13) 13_655 .
O3 Zr1 Zr2 O4 0.31(13) . .
O3 Zr1 Zr2 O4 66.89(13) 13_655 .
O3 Zr1 Zr2 O4 -65.55(13) 11 .
O3 Zr1 Zr2 O4 179.7(4) 6_655 .
Zr2 Zr1 Zr2 O4 -124.36(10) 11 .
Zr2 Zr1 Zr2 O4 -179.52(10) 9_655 .
Zr2 Zr1 Zr2 O4 125.44(10) 3_655 .
O7 Zr1 Zr2 O4 34.2(3) 11 14
O7 Zr1 Zr2 O4 -90.8(4) . 14
O8 Zr1 Zr2 O4 88.2(4) . 14
O8 Zr1 Zr2 O4 -36.8(3) 13_655 14
O3 Zr1 Zr2 O4 178.5(3) . 14
O3 Zr1 Zr2 O4 -114.9(3) 13_655 14
O3 Zr1 Zr2 O4 112.6(3) 11 14
O3 Zr1 Zr2 O4 -2.1(5) 6_655 14
Zr2 Zr1 Zr2 O4 53.8(3) 11 14
Zr2 Zr1 Zr2 O4 -1.3(3) 9_655 14
Zr2 Zr1 Zr2 O4 -56.4(3) 3_655 14
O7 Zr1 Zr2 Zr1 35.51(7) 11 9_655
O7 Zr1 Zr2 Zr1 -89.5(2) . 9_655
O8 Zr1 Zr2 Zr1 89.6(2) . 9_655
O8 Zr1 Zr2 Zr1 -35.42(8) 13_655 9_655
O3 Zr1 Zr2 Zr1 179.83(8) . 9_655
O3 Zr1 Zr2 Zr1 -113.59(8) 13_655 9_655
O3 Zr1 Zr2 Zr1 113.98(8) 11 9_655
O3 Zr1 Zr2 Zr1 -0.7(4) 6_655 9_655
Zr2 Zr1 Zr2 Zr1 55.165(14) 11 9_655
Zr2 Zr1 Zr2 Zr1 0.0 9_655 9_655
Zr2 Zr1 Zr2 Zr1 -55.036(17) 3_655 9_655
O7 Zr1 Zr2 Zr2 -19.65(7) 11 11
O7 Zr1 Zr2 Zr2 -144.6(2) . 11
O8 Zr1 Zr2 Zr2 34.4(2) . 11
O8 Zr1 Zr2 Zr2 -90.59(8) 13_655 11
O3 Zr1 Zr2 Zr2 124.67(8) . 11
O3 Zr1 Zr2 Zr2 -168.76(8) 13_655 11
O3 Zr1 Zr2 Zr2 58.81(8) 11 11
O3 Zr1 Zr2 Zr2 -55.9(3) 6_655 11
Zr2 Zr1 Zr2 Zr2 -55.165(14) 9_655 11
Zr2 Zr1 Zr2 Zr2 -110.201(11) 3_655 11
O7 Zr1 Zr2 Zr2 90.55(7) 11 3_655
O7 Zr1 Zr2 Zr2 -34.4(2) . 3_655
O8 Zr1 Zr2 Zr2 144.6(2) . 3_655
O8 Zr1 Zr2 Zr2 19.62(8) 13_655 3_655
O3 Zr1 Zr2 Zr2 -125.13(8) . 3_655
O3 Zr1 Zr2 Zr2 -58.56(8) 13_655 3_655
O3 Zr1 Zr2 Zr2 169.01(8) 11 3_655
O3 Zr1 Zr2 Zr2 54.3(3) 6_655 3_655
Zr2 Zr1 Zr2 Zr2 110.201(11) 11 3_655
Zr2 Zr1 Zr2 Zr2 55.037(17) 9_655 3_655
O7 Zr1 O3 C1 67.6(5) 11 .
O7 Zr1 O3 C1 -41.3(4) . .
O8 Zr1 O3 C1 31.2(4) . .
O8 Zr1 O3 C1 -77.4(5) 13_655 .
O3 Zr1 O3 C1 -122.7(4) 13_655 .
O3 Zr1 O3 C1 112.6(4) 11 .
O3 Zr1 O3 C1 175.1(4) 6_655 .
Zr2 Zr1 O3 C1 45.4(4) 11 .
Zr2 Zr1 O3 C1 -4.2(7) 9_655 .
Zr2 Zr1 O3 C1 -55.3(4) 3_655 .
Zr2 Zr1 O3 C1 -5.0(4) . .
O8 Zr2 O7 Zr2 -118.7(3) . 3_655
O8 Zr2 O7 Zr2 -60.4(3) 5 3_655
O7 Zr2 O7 Zr2 1.0(4) 3_655 3_655
O5 Zr2 O7 Zr2 89.7(3) . 3_655
O6 Zr2 O7 Zr2 -175.3(3) . 3_655
O4 Zr2 O7 Zr2 162.5(3) . 3_655
O4 Zr2 O7 Zr2 29.2(4) 14 3_655
Zr1 Zr2 O7 Zr2 -29.8(2) 9_655 3_655
Zr1 Zr2 O7 Zr2 -119.3(4) . 3_655
Zr2 Zr2 O7 Zr2 -89.3(2) 11 3_655
O8 Zr2 O7 Zr1 0.61(19) . .
O8 Zr2 O7 Zr1 58.9(2) 5 .
O7 Zr2 O7 Zr1 120.25(11) 3_655 .
O5 Zr2 O7 Zr1 -150.98(19) . .
O6 Zr2 O7 Zr1 -56.0(5) . .
O4 Zr2 O7 Zr1 -78.18(18) . .
O4 Zr2 O7 Zr1 148.50(15) 14 .
Zr1 Zr2 O7 Zr1 89.53(17) 9_655 .
Zr2 Zr2 O7 Zr1 29.96(17) 11 .
Zr2 Zr2 O7 Zr1 119.3(4) 3_655 .
O7 Zr1 O7 Zr2 60.84(17) 11 3_655
O8 Zr1 O7 Zr2 121.1(3) . 3_655
O8 Zr1 O7 Zr2 0.60(19) 13_655 3_655
O3 Zr1 O7 Zr2 -157.2(2) . 3_655
O3 Zr1 O7 Zr2 -81.09(17) 13_655 3_655
O3 Zr1 O7 Zr2 159.03(13) 11 3_655
O3 Zr1 O7 Zr2 -37.3(4) 6_655 3_655
Zr2 Zr1 O7 Zr2 91.33(17) 11 3_655
Zr2 Zr1 O7 Zr2 30.36(17) 9_655 3_655
Zr2 Zr1 O7 Zr2 121.7(3) . 3_655
O7 Zr1 O7 Zr2 -60.85(17) 11 .
O8 Zr1 O7 Zr2 -0.60(19) . .
O8 Zr1 O7 Zr2 -121.1(3) 13_655 .
O3 Zr1 O7 Zr2 81.09(17) . .
O3 Zr1 O7 Zr2 157.2(2) 13_655 .
O3 Zr1 O7 Zr2 37.3(4) 11 .
O3 Zr1 O7 Zr2 -159.03(13) 6_655 .
Zr2 Zr1 O7 Zr2 -30.36(17) 11 .
Zr2 Zr1 O7 Zr2 -91.33(17) 9_655 .
Zr2 Zr1 O7 Zr2 -121.7(3) 3_655 .
O8 Zr2 O4 C1 -33.4(5) . .
O8 Zr2 O4 C1 -61.0(6) 5 .
O7 Zr2 O4 C1 41.9(5) . .
O7 Zr2 O4 C1 68.8(6) 3_655 .
O5 Zr2 O4 C1 134.4(5) . .
O6 Zr2 O4 C1 -125.3(5) . .
O4 Zr2 O4 C1 -174.8(4) 14 .
Zr1 Zr2 O4 C1 3.0(7) 9_655 .
Zr1 Zr2 O4 C1 4.4(5) . .
Zr2 Zr2 O4 C1 -44.0(5) 11 .
Zr2 Zr2 O4 C1 52.1(5) 3_655 .
O8 Zr2 O8 Zr2 -1.1(3) 5 11
O7 Zr2 O8 Zr2 118.6(3) . 11
O7 Zr2 O8 Zr2 60.2(3) 3_655 11
O5 Zr2 O8 Zr2 177.0(2) . 11
O6 Zr2 O8 Zr2 -89.3(2) . 11
O4 Zr2 O8 Zr2 -161.8(3) . 11
O4 Zr2 O8 Zr2 -30.0(4) 14 11
Zr1 Zr2 O8 Zr2 29.8(2) 9_655 11
Zr1 Zr2 O8 Zr2 119.2(4) . 11
Zr2 Zr2 O8 Zr2 89.3(2) 3_655 11
O8 Zr2 O8 Zr1 -120.28(12) 5 .
O7 Zr2 O8 Zr1 -0.60(19) . .
O7 Zr2 O8 Zr1 -59.0(2) 3_655 .
O5 Zr2 O8 Zr1 57.8(5) . .
O6 Zr2 O8 Zr1 151.5(2) . .
O4 Zr2 O8 Zr1 78.96(18) . .
O4 Zr2 O8 Zr1 -149.17(14) 14 .
Zr1 Zr2 O8 Zr1 -89.44(18) 9_655 .
Zr2 Zr2 O8 Zr1 -119.2(4) 11 .
Zr2 Zr2 O8 Zr1 -29.95(18) 3_655 .
O7 Zr1 O8 Zr2 121.1(3) 11 .
O7 Zr1 O8 Zr2 0.60(19) . .
O8 Zr1 O8 Zr2 60.84(18) 13_655 .
O3 Zr1 O8 Zr2 -81.46(19) . .
O3 Zr1 O8 Zr2 -37.1(4) 13_655 .
O3 Zr1 O8 Zr2 -156.9(2) 11 .
O3 Zr1 O8 Zr2 158.81(12) 6_655 .
Zr2 Zr1 O8 Zr2 121.7(4) 11 .
Zr2 Zr1 O8 Zr2 91.24(18) 9_655 .
Zr2 Zr1 O8 Zr2 30.43(19) 3_655 .
O7 Zr1 O8 Zr2 -0.60(19) 11 11
O7 Zr1 O8 Zr2 -121.1(3) . 11
O8 Zr1 O8 Zr2 -60.84(18) 13_655 11
O3 Zr1 O8 Zr2 156.9(2) . 11
O3 Zr1 O8 Zr2 -158.81(12) 13_655 11
O3 Zr1 O8 Zr2 81.46(19) 11 11
O3 Zr1 O8 Zr2 37.1(4) 6_655 11
Zr2 Zr1 O8 Zr2 -30.43(19) 9_655 11
Zr2 Zr1 O8 Zr2 -91.24(18) 3_655 11
Zr2 Zr1 O8 Zr2 -121.7(4) . 11
Zr2 O4 C1 O3 -9.9(9) . .
Zr2 O4 C1 C2 168.7(3) . .
Zr1 O3 C1 O4 10.2(8) . .
Zr1 O3 C1 C2 -168.4(3) . .
O4 C1 C2 C7 -157.8(4) . .
O3 C1 C2 C7 21.0(6) . .
O4 C1 C2 C3B -7.1(8) . .
O3 C1 C2 C3B 171.6(6) . .
O4 C1 C2 C7B 176.4(6) . .
O3 C1 C2 C7B -4.9(8) . .
O4 C1 C2 C3 19.9(7) . .
O3 C1 C2 C3 -161.4(4) . .
C3B C2 C7 C6 25.2(5) . .
C7B C2 C7 C6 -83.3(2) . .
C3 C2 C7 C6 0.00(7) . .
C1 C2 C7 C6 177.7(4) . .
C7 C2 C3 C4 0.00(3) . .
C3B C2 C3 C4 -83.29(19) . .
C7B C2 C3 C4 25.2(5) . .
C1 C2 C3 C4 -177.6(4) . .
C6B C5 C6 C7 83.3(2) . .
C4 C5 C6 C7 -0.01(9) . .
C4B C5 C6 C7 -25.2(5) . .
C5 C5 C6 C7 -178.5(4) 7 .
C6B C5 C6 N1 -96.68(19) . .
C4 C5 C6 N1 180.00(4) . .
C4B C5 C6 N1 154.8(5) . .
C5 C5 C6 N1 1.5(4) 7 .
C2 C7 C6 C5 0.01(9) . .
C2 C7 C6 N1 180.00(4) . .
C2 C3 C4 C5 0.00(3) . .
C6 C5 C4 C3 0.01(7) . .
C6B C5 C4 C3 -25.2(5) . .
C4B C5 C4 C3 83.29(19) . .
C5 C5 C4 C3 178.7(4) 7 .
O1 O1 N1 O2 -72.9(11) 11 .
O1 O1 N1 C6 107.5(10) 11 .
C5 C6 N1 O2 18.3(6) . .
C7 C6 N1 O2 -161.7(6) . .
C5 C6 N1 O1 -162.0(6) . .
C7 C6 N1 O1 18.0(6) . .
C7 C2 C7B C6B 83.3(2) . .
C3B C2 C7B C6B 0.00(7) . .
C3 C2 C7B C6B -25.2(5) . .
C1 C2 C7B C6B 176.6(4) . .
C7 C2 C3B C4B -25.2(5) . .
C7B C2 C3B C4B 0.00(3) . .
C3 C2 C3B C4B 83.30(19) . .
C1 C2 C3B C4B -176.4(4) . .
C2 C7B C6B C5 -0.01(9) . .
C2 C7B C6B N1B 176.8(10) . .
C6 C5 C6B C7B -83.3(2) . .
C4 C5 C6B C7B 25.2(5) . .
C4B C5 C6B C7B 0.01(9) . .
C5 C5 C6B C7B 177.6(6) 7 .
C6 C5 C6B N1B 100.1(9) . .
C4 C5 C6B N1B -151.4(6) . .
C4B C5 C6B N1B -176.6(10) . .
C5 C5 C6B N1B 1.0(10) 7 .
C2 C3B C4B C5 0.00(3) . .
C6 C5 C4B C3B 25.2(5) . .
C6B C5 C4B C3B -0.01(7) . .
C4 C5 C4B C3B -83.3(2) . .
C5 C5 C4B C3B -177.9(5) 7 .
C7B C6B N1B O2B 158.1(7) . .
C5 C6B N1B O2B -25.2(10) . .
C7B C6B N1B O1B -21.8(8) . .
C5 C6B N1B O1B 154.9(10) . .

loop_
_platon_squeeze_void_nr
_platon_squeeze_void_average_x
_platon_squeeze_void_average_y
_platon_squeeze_void_average_z
_platon_squeeze_void_volume
_platon_squeeze_void_count_electrons
_platon_squeeze_void_content
1 -0.016 -0.018 -0.039 5968 1527 ' '
